data_2009040
loop_
_publ_author_name
'Umehara, Misao'
'Hosomi, Hiroyuki'
'Ohba, Shigeru'

_publ_section_title
;
 4-Methylbicyclo[6.3.0]undecane-2,6-dione, (I),
 7-bromo-4-methylbicyclo[6.3.0]undecane-2,6-dione, (II),
 7-acetonyl-4-methylbicyclo[6.3.0]undecane-2,6-dione, (III), and
 8-methyltricyclo[9.3.0.0^2,6^]tetradec-5-ene-4,10-dione, (IV)
;
_journal_issue 10
_journal_name_full 'Acta Crystallographica Section C'
_journal_page_first 1721
_journal_page_last 1725
_journal_paper_doi 10.1107/S0108270199007088
_journal_volume 55
_journal_year 1999
_chemical_formula_moiety 'C15 H20 O2'
_chemical_formula_sum 'C15 H20 O2'
_chemical_formula_weight 232.32
_chemical_name_systematic
;
8-Methyltricyclo[9.3.0.0^2,6^]tetradec-5-ene-4,10-dione
;
_space_group_IT_number 2
_symmetry_cell_setting triclinic
_symmetry_space_group_name_Hall '-P 1'
_symmetry_space_group_name_H-M 'P -1'
_atom_type_scat_source 'International Tables Vol.IV(1974)'
_cell_angle_alpha 101.440(10)
_cell_angle_beta 105.67(2)
_cell_angle_gamma 77.15(2)
_cell_formula_units_Z 4
_cell_length_a 11.331(4)
_cell_length_b 13.315(2)
_cell_length_c 9.298(2)
_cell_measurement_reflns_used 25
_cell_measurement_temperature 297
_cell_measurement_theta_max 15.0
_cell_measurement_theta_min 14.4
_cell_volume 1302.5(6)
_computing_cell_refinement ' AFC/MSC Diffractometer Control System'
_computing_data_collection
; AFC/MSC Diffractometer Control System
(Rigaku Corporation, 1993)
;
_computing_data_reduction 'local programs'
_computing_molecular_graphics CRYSTAN-GM
_computing_publication_material CRYSTAN-GM
_computing_structure_refinement CRYSTAN-GM
_computing_structure_solution ' CRYSTAN-GM (Edwards et al., 1996)'
_diffrn_measurement_device_type 'Rigaku AFC-5'
_diffrn_measurement_method \q-2\q
_diffrn_radiation_type 'Mo K\a'
_diffrn_radiation_wavelength 0.71073
_diffrn_reflns_av_R_equivalents 0.011
_diffrn_reflns_limit_h_max 14
_diffrn_reflns_limit_h_min 0
_diffrn_reflns_limit_k_max 16
_diffrn_reflns_limit_k_min -16
_diffrn_reflns_limit_l_max 11
_diffrn_reflns_limit_l_min -11
_diffrn_reflns_number 5385
_diffrn_reflns_theta_max 26.0
_diffrn_standards_decay_% 4.0
_diffrn_standards_interval_count 100
_diffrn_standards_number 3
_exptl_absorpt_coefficient_mu 0.077
_exptl_absorpt_correction_type none
_exptl_crystal_colour Colourless
_exptl_crystal_density_diffrn 1.185
_exptl_crystal_density_method 'not measured'
_exptl_crystal_description Prism
_exptl_crystal_F_000 504
_exptl_crystal_size_max 0.7
_exptl_crystal_size_mid 0.4
_exptl_crystal_size_min 0.2
_refine_diff_density_max 0.27
_refine_diff_density_min -0.23
_refine_ls_extinction_method None
_refine_ls_goodness_of_fit_ref 1.00
_refine_ls_hydrogen_treatment constr
_refine_ls_number_parameters 347
_refine_ls_number_reflns 4443
_refine_ls_R_factor_gt 0.052
_refine_ls_shift/su_max 0.003
_refine_ls_shift/su_mean 0.0005
_refine_ls_structure_factor_coef F
_refine_ls_weighting_details 'w = 1/[\s^2^(F) + 0.0009F^2^]'
_refine_ls_weighting_scheme calc
_refine_ls_wR_factor_ref 0.058
_reflns_number_gt 3234
_reflns_number_total 5112
_reflns_threshold_expression 'I > 2\s(I)'
_cod_data_source_file oa1088.cif
_cod_data_source_block IV
_cod_depositor_comments
;
The following automatic conversions were performed:
'_symmetry_cell_setting' value 'Triclinic' changed to 'triclinic'
according to '/home/saulius/struct/CIF-dictionaries/cif_core.dic'
dictionary named 'cif_core.dic' version 2.4.1 from 2010-06-29.

Automatic conversion script
Id: cif_fix_enum 1527 2010-12-29 10:47:43Z saulius 

The following automatic conversions were performed:

'_atom_site_thermal_displace_type' tag value 'Uij' was replaced with
'Uani' value 34 times.

Automatic conversion script
Id: cif_fix_values 1646 2011-03-28 12:23:43Z adriana 

The following automatic conversions were performed:

'_symmetry_cell_setting' value 'Triclinic' changed to 'triclinic'
according to /home/saulius/struct/CIF-dictionaries/cif_core.dic
dictionary named 'cif_core.dic' version 2.4.1 from 2010-06-29.

Automatic conversion script
Id: cif_fix_values 1715 2011-07-08 13:25:40Z adriana 
;
_cod_original_sg_symbol_H-M 'P -1          '
_cod_database_code 2009040

loop_
_symmetry_equiv_pos_as_xyz
+x,+y,+z
-x,-y,-z

loop_
_atom_site_aniso_label
_atom_site_aniso_U_11
_atom_site_aniso_U_22
_atom_site_aniso_U_33
_atom_site_aniso_U_12
_atom_site_aniso_U_13
_atom_site_aniso_U_23
O1 .0399(6) .0699(7) .1062(9) -.0118(5) .0330(6) -.0079(6)
O2 .0919(9) .0825(8) .1063(10) -.0510(7) .0116(7) .0079(7)
O3 .0347(5) .0725(7) .0925(8) -.0088(5) .0192(5) -.0006(6)
O4 .0661(7) .0616(7) .0930(8) -.0289(6) .0216(6) .0074(6)
C5 .0405(8) .0370(7) .0750(10) -.0053(6) .0187(7) .0035(7)
C6 .0473(8) .0495(8) .0770(10) -.0154(7) .0246(8) -.0093(8)
C7 .0581(9) .0749(10) .0484(8) -.0297(8) .0190(7) -.0075(7)
C8 .0543(9) .0620(9) .0551(9) -.0138(7) .0086(7) .0109(7)
C9 .0433(7) .0389(7) .0553(8) -.0015(6) .0108(6) .0061(6)
C10 .0442(8) .0486(8) .0556(8) -.0068(6) .0202(6) -.0021(6)
C11 .0474(8) .0600(9) .0493(8) -.0156(7) .0129(6) .0047(7)
C12 .0750(10) .1060(10) .0580(10) -.0250(10) .0170(10) .0170(10)
C13 .112(2) .157(2) .122(2) .024(2) .045(2) .084(2)
C14 .0770(10) .0840(10) .0920(10) -.0090(10) .0040(10) .0380(10)
C15 .0415(8) .0573(9) .0670(10) -.0131(7) .0065(7) .0090(7)
C16 .0565(9) .0506(8) .0593(9) -.0094(7) .0167(7) .0106(7)
C17 .0530(9) .0456(8) .0788(11) -.0114(7) .0146(8) .0038(7)
C18 .0730(10) .0560(10) .0650(10) -.0200(10) .0260(10) -.0140(10)
C19 .0890(10) .110(2) .0600(10) -.0470(10) .0170(10) -.0150(10)
C20 .0387(7) .0379(7) .0560(8) -.0076(6) .0080(6) .0147(6)
C21 .0428(7) .0368(7) .0498(8) -.0084(6) .0136(6) .0042(6)
C22 .0488(8) .0445(7) .0433(7) -.0140(6) .0150(6) .0023(6)
C23 .0504(8) .0489(8) .0418(7) -.0095(6) .0047(6) .0131(6)
C24 .0409(7) .0350(7) .0440(7) .0025(5) .0068(6) .0131(6)
C25 .0428(7) .0403(7) .0489(8) -.0013(6) .0163(6) .0041(6)
C26 .0398(7) .0499(8) .0402(7) -.0165(6) .0133(6) .0014(6)
C27 .0670(10) .0810(10) .0470(10) -.0290(10) .0250(10) -.0010(10)
C28 .146(2) .111(2) .0630(10) -.0240(10) .0410(10) .0280(10)
C29 .1010(10) .0640(10) .0470(10) -.0280(10) .0000(10) .0180(10)
C30 .0417(7) .0435(7) .0456(7) -.0180(6) .0010(6) .0079(6)
C31 .0479(8) .0404(7) .0504(8) .0003(6) .0167(6) .0121(6)
C32 .0456(8) .0357(7) .0666(9) -.0011(6) .0136(7) .0133(6)
C33 .0666(9) .0392(8) .0537(9) -.0104(7) .0149(8) .0041(6)
C34 .0820(10) .0600(10) .0500(10) -.0280(10) .0070(10) .0040(10)

loop_
_atom_site_label
_atom_site_fract_x
_atom_site_fract_y
_atom_site_fract_z
_atom_site_U_iso_or_equiv
_atom_site_thermal_displace_type
_atom_site_occupancy
O1 .30690(8) .65240(8) .63690(10) .0738(5) Uani 1.000
O2 .24900(10) 1.04160(9) .80130(10) .0913(6) Uani 1.000
O3 .81320(8) .63890(8) .64790(10) .0688(5) Uani 1.000
O4 .75770(9) 1.02510(8) .65690(10) .0715(5) Uani 1.000
C5 .20770(10) .65700(9) .6675(2) .0516(6) Uani 1.000
C6 .10000(10) .62310(10) .5472(2) .0594(6) Uani 1.000
C7 .03600(10) .70280(10) .4393(2) .0602(6) Uani 1.000
C8 -.03090(10) .80440(10) .5133(2) .0570(6) Uani 1.000
C9 .04820(10) .86650(9) .6403(2) .0473(5) Uani 1.000
C10 .04450(10) .87080(10) .8015(2) .0507(5) Uani 1.000
C11 .07040(10) .76260(10) .8478(2) .0519(6) Uani 1.000
C12 .0736(2) .7577(2) 1.0110(2) .0771(8) Uani 1.000
C13 .1341(3) .6452(2) 1.0335(3) .1230(10) Uani 1.000
C14 .2042(2) .6030(2) .9106(2) .0831(9) Uani 1.000
C15 .19430(10) .69440(10) .8265(2) .0557(6) Uani 1.000
C16 .12620(10) .92460(10) .6279(2) .0549(6) Uani 1.000
C17 .18020(10) .97810(10) .7741(2) .0603(6) Uani 1.000
C18 .1344(2) .94380(10) .8902(2) .0667(7) Uani 1.000
C19 -.0561(2) .6554(2) .3060(2) .0874(9) Uani 1.000
C20 .70670(10) .65790(9) .66400(10) .0432(5) Uani 1.000
C21 .60730(10) .60860(9) .54610(10) .0432(5) Uani 1.000
C22 .56160(10) .66040(10) .40270(10) .0451(5) Uani 1.000
C23 .48450(10) .77030(10) .42650(10) .0468(5) Uani 1.000
C24 .55240(10) .84970(9) .53580(10) .0407(5) Uani 1.000
C25 .52840(10) .88770(9) .69150(10) .0449(5) Uani 1.000
C26 .54610(10) .79800(9) .78010(10) .0426(5) Uani 1.000
C27 .52810(10) .83030(10) .9411(2) .0633(7) Uani 1.000
C28 .5924(2) .7390(2) 1.0218(2) .1020(10) Uani 1.000
C29 .6723(2) .66480(10) .9230(2) .0696(7) Uani 1.000
C30 .67450(10) .72780(9) .80170(10) .0432(5) Uani 1.000
C31 .63720(10) .89580(9) .51150(10) .0460(5) Uani 1.000
C32 .68150(10) .96970(9) .6426(2) .0494(5) Uani 1.000
C33 .61450(10) .96740(10) .7612(2) .0539(6) Uani 1.000
C34 .4853(2) .59170(10) .2785(2) .0642(7) Uani 1.000
H6A .13020 .55880 .49000 .076(5) Uiso 1.000
H6B .03870 .61190 .59340 .060(4) Uiso 1.000
H7 .10030 .72060 .40490 .066(4) Uiso 1.000
H8A -.07110 .84840 .43740 .080(5) Uiso 1.000
H8B -.09320 .78640 .55110 .065(4) Uiso 1.000
H10 -.03680 .90560 .81360 .062(4) Uiso 1.000
H11 .00570 .72640 .78580 .043(3) Uiso 1.000
H12A .12440 .80490 1.07700 .107(7) Uiso 1.000
H12B -.00820 .77540 1.03000 .103(6) Uiso 1.000
H13A .19080 .64250 1.13090 .180(10) Uiso 1.000
H13B .07060 .60570 1.02530 .27(2) Uiso 1.000
H14A .28950 .57420 .95220 .106(6) Uiso 1.000
H14B .16530 .54980 .84050 .118(7) Uiso 1.000
H15 .25780 .73540 .87590 .070(4) Uiso 1.000
H16 .14530 .92890 .53510 .063(4) Uiso 1.000
H18A .09440 1.00300 .94810 .094(5) Uiso 1.000
H18B .20240 .90650 .95710 .091(6) Uiso 1.000
H19A -.09380 .70650 .23950 .108(7) Uiso 1.000
H19B -.01530 .59400 .25290 .101(6) Uiso 1.000
H19C -.11870 .63710 .34290 .108(6) Uiso 1.000
H21A .64090 .53650 .51970 .054(4) Uiso 1.000
H21B .53680 .61340 .58720 .042(3) Uiso 1.000
H22 .63410 .66690 .37310 .047(3) Uiso 1.000
H23A .45390 .79550 .33100 .049(4) Uiso 1.000
H23B .41510 .76410 .46260 .058(4) Uiso 1.000
H25 .44430 .92470 .68100 .059(4) Uiso 1.000
H26 .48690 .75390 .72630 .027(3) Uiso 1.000
H27A .56640 .88980 .98840 .064(4) Uiso 1.000
H27B .44130 .84740 .94180 .087(5) Uiso 1.000
H28A .64390 .76100 1.11850 .160(10) Uiso 1.000
H28B .53120 .70480 1.03640 .190(10) Uiso 1.000
H29A .75470 .64270 .98150 .096(6) Uiso 1.000
H29B .63560 .60440 .87530 .090(5) Uiso 1.000
H30 .73440 .77340 .83790 .040(3) Uiso 1.000
H31 .66450 .88250 .41920 .060(4) Uiso 1.000
H33A .56830 1.03520 .78780 .072(4) Uiso 1.000
H33B .67330 .94560 .85000 .057(4) Uiso 1.000
H34A .45900 .62480 .18950 .067(4) Uiso 1.000
H34B .53310 .52350 .25810 .079(5) Uiso 1.000
H34C .41410 .58530 .31100 .087(5) Uiso 1.000

loop_
_geom_angle_atom_site_label_1
_geom_angle_atom_site_label_2
_geom_angle_atom_site_label_3
_geom_angle
_geom_angle_publ_flag
O1 C5 C6 120.1(2) no
O1 C5 C15 119.8(2) no
C6 C5 C15 120.1(2) no
C5 C6 C7 113.3(2) no
C6 C7 C8 114.0(2) no
C6 C7 C19 110.0(2) no
C8 C7 C19 109.2(2) no
C7 C8 C9 116.6(2) no
C8 C9 C10 121.5(2) no
C8 C9 C16 126.6(2) no
C10 C9 C16 111.9(2) no
C9 C10 C11 112.5(2) no
C9 C10 C18 103.9(2) no
C11 C10 C18 116.5(2) no
C10 C11 C12 117.0(2) no
C10 C11 C15 115.30(10) no
C12 C11 C15 102.9(2) no
C11 C12 C13 104.6(2) no
C12 C13 C14 106.2(3) no
C13 C14 C15 106.7(2) no
C5 C15 C11 117.3(2) no
C5 C15 C14 111.7(2) no
C11 C15 C14 102.4(2) no
C9 C16 C17 110.7(2) no
O2 C17 C16 127.3(2) no
O2 C17 C18 124.8(2) no
C16 C17 C18 107.8(2) no
C10 C18 C17 105.5(2) no
O3 C20 C21 119.40(10) no
O3 C20 C30 120.70(10) no
C21 C20 C30 119.90(10) no
C20 C21 C22 113.20(10) no
C21 C22 C23 113.40(10) no
C21 C22 C34 109.3(2) no
C23 C22 C34 109.70(10) no
C22 C23 C24 115.60(10) no
C23 C24 C25 121.50(10) no
C23 C24 C31 126.60(10) no
C25 C24 C31 111.90(10) no
C24 C25 C26 112.10(10) no
C24 C25 C33 103.80(10) no
C26 C25 C33 115.90(10) no
C25 C26 C27 115.30(10) no
C25 C26 C30 115.60(10) no
C27 C26 C30 103.20(10) no
C26 C27 C28 105.7(2) no
C27 C28 C29 107.5(2) no
C28 C29 C30 104.9(2) no
C20 C30 C26 117.10(10) no
C20 C30 C29 111.7(2) no
C26 C30 C29 102.5(2) no
C24 C31 C32 111.10(10) no
O4 C32 C31 127.7(2) no
O4 C32 C33 124.9(2) no
C31 C32 C33 107.40(10) no
C25 C33 C32 105.9(2) no
C5 C6 H6A 108.3 no
C5 C6 H6B 109.5 no
C7 C6 H6A 108.8 no
C7 C6 H6B 107.8 no
H6A C6 H6B 109.0 no
C6 C7 H7 106.9 no
C8 C7 H7 106.6 no
C19 C7 H7 110.0 no
C7 C8 H8A 108.5 no
C7 C8 H8B 106.7 no
C9 C8 H8A 107.4 no
C9 C8 H8B 108.4 no
H8A C8 H8B 109.0 no
C9 C10 H10 108.3 no
C11 C10 H10 108.8 no
C18 C10 H10 106.4 no
C10 C11 H11 107.5 no
C12 C11 H11 106.7 no
C15 C11 H11 106.7 no
C11 C12 H12A 109.4 no
C11 C12 H12B 111.9 no
C13 C12 H12A 110.1 no
C13 C12 H12B 111.7 no
H12A C12 H12B 109.1 no
C12 C13 H13A 111.1 no
C12 C13 H13B 109.5 no
C14 C13 H13A 109.9 no
C14 C13 H13B 111.2 no
H13A C13 H13B 108.9 no
C13 C14 H14A 111.1 no
C13 C14 H14B 109.9 no
C15 C14 H14A 111.5 no
C15 C14 H14B 108.5 no
H14A C14 H14B 109.0 no
C5 C15 H15 107.3 no
C11 C15 H15 106.5 no
C14 C15 H15 111.6 no
C9 C16 H16 124.7 no
C17 C16 H16 124.6 no
C10 C18 H18A 112.0 no
C10 C18 H18B 109.4 no
C17 C18 H18A 110.3 no
C17 C18 H18B 110.5 no
H18A C18 H18B 109.1 no
C7 C19 H19A 108.3 no
C7 C19 H19B 111.0 no
C7 C19 H19C 108.7 no
H19A C19 H19B 109.9 no
H19A C19 H19C 109.9 no
H19B C19 H19C 109.0 no
C20 C21 H21A 108.2 no
C20 C21 H21B 109.5 no
C22 C21 H21A 109.0 no
C22 C21 H21B 107.8 no
H21A C21 H21B 109.0 no
C21 C22 H22 107.2 no
C23 C22 H22 107.3 no
C34 C22 H22 109.8 no
C22 C23 H23A 108.7 no
C22 C23 H23B 107.1 no
C24 C23 H23A 107.8 no
C24 C23 H23B 108.5 no
H23A C23 H23B 109.0 no
C24 C25 H25 108.6 no
C26 C25 H25 108.7 no
C33 C25 H25 107.4 no
C25 C26 H26 108.3 no
C27 C26 H26 107.5 no
C30 C26 H26 106.4 no
C26 C27 H27A 109.6 no
C26 C27 H27B 111.3 no
C28 C27 H27A 110.0 no
C28 C27 H27B 111.2 no
H27A C27 H27B 109.0 no
C27 C28 H28A 110.8 no
C27 C28 H28B 109.4 no
C29 C28 H28A 110.0 no
C29 C28 H28B 110.1 no
H28A C28 H28B 109.0 no
C28 C29 H29A 110.9 no
C28 C29 H29B 111.0 no
C30 C29 H29A 111.4 no
C30 C29 H29B 109.6 no
H29A C29 H29B 108.9 no
C20 C30 H30 107.0 no
C26 C30 H30 106.3 no
C29 C30 H30 112.3 no
C24 C31 H31 124.4 no
C32 C31 H31 124.5 no
C25 C33 H33A 111.5 no
C25 C33 H33B 109.9 no
C32 C33 H33A 110.4 no
C32 C33 H33B 110.1 no
H33A C33 H33B 109.0 no
C22 C34 H34A 108.0 no
C22 C34 H34B 111.2 no
C22 C34 H34C 108.4 no
H34A C34 H34B 110.2 no
H34A C34 H34C 110.1 no
H34B C34 H34C 108.9 no

loop_
_geom_bond_atom_site_label_1
_geom_bond_atom_site_label_2
_geom_bond_site_symmetry_1
_geom_bond_site_symmetry_2
_geom_bond_distance
_geom_bond_publ_flag
O1 C5 . . 1.218(2) yes
O2 C17 . . 1.220(2) yes
O3 C20 . . 1.220(2) yes
O4 C32 . . 1.221(2) yes
C5 C6 . . 1.501(2) yes
C5 C15 . . 1.501(3) yes
C6 C7 . . 1.532(3) yes
C7 C8 . . 1.528(2) yes
C7 C19 . . 1.519(3) yes
C8 C9 . . 1.501(3) yes
C9 C10 . . 1.500(3) yes
C9 C16 . . 1.337(2) yes
C10 C11 . . 1.529(2) yes
C10 C18 . . 1.527(3) yes
C11 C12 . . 1.522(3) yes
C11 C15 . . 1.532(2) yes
C12 C13 . . 1.532(4) yes
C13 C14 . . 1.513(4) yes
C14 C15 . . 1.541(3) yes
C16 C17 . . 1.446(3) yes
C17 C18 . . 1.499(3) yes
C20 C21 . . 1.509(2) yes
C20 C30 . . 1.506(2) yes
C21 C22 . . 1.534(2) yes
C22 C23 . . 1.537(2) yes
C22 C34 . . 1.520(3) yes
C23 C24 . . 1.502(2) yes
C24 C25 . . 1.512(2) yes
C24 C31 . . 1.336(2) yes
C25 C26 . . 1.530(2) yes
C25 C33 . . 1.531(2) yes
C26 C27 . . 1.529(2) yes
C26 C30 . . 1.531(2) yes
C27 C28 . . 1.498(3) yes
C28 C29 . . 1.527(3) yes
C29 C30 . . 1.541(2) yes
C31 C32 . . 1.456(2) yes
C32 C33 . . 1.506(3) yes
C6 H6A . . .959 no
C6 H6B . . .960 no
C7 H7 . . .960 no
C8 H8A . . .959 no
C8 H8B . . .960 no
C10 H10 . . .960 no
C11 H11 . . .960 no
C12 H12A . . .959 no
C12 H12B . . .959 no
C13 H13A . . .960 no
C13 H13B . . .961 no
C14 H14A . . .961 no
C14 H14B . . .960 no
C15 H15 . . .961 no
C16 H16 . . .959 no
C18 H18A . . .960 no
C18 H18B . . .960 no
C19 H19A . . .961 no
C19 H19B . . .960 no
C19 H19C . . .960 no
C21 H21A . . .960 no
C21 H21B . . .960 no
C22 H22 . . .960 no
C23 H23A . . .960 no
C23 H23B . . .959 no
C25 H25 . . .959 no
C26 H26 . . .960 no
C27 H27A . . .960 no
C27 H27B . . .960 no
C28 H28A . . .961 no
C28 H28B . . .960 no
C29 H29A . . .960 no
C29 H29B . . .961 no
C30 H30 . . .960 no
C31 H31 . . .960 no
C33 H33A . . .960 no
C33 H33B . . .960 no
C34 H34A . . .960 no
C34 H34B . . .960 no
C34 H34C . . .960 no
